data_1522289
loop_
_publ_author_name
'Yokomori, Y.'
'Idaka, S.'

_publ_section_title
;
 The structure of TPA-ZSM-5 with Si/Al=23
;
_journal_name_full 'Microporous and Mesoporous Materials'
_journal_page_first 405
_journal_page_last 413
_journal_volume 28
_journal_year 1999
_chemical_formula_sum 'C48 H112 Al4 N4 O192 Si92'
_chemical_name_systematic '((C3 H7)4 N)4 (Al4 Si92 O192)'
_space_group_IT_number 33
_symmetry_space_group_name_Hall 'P -2ac -2n'
_symmetry_space_group_name_H-M 'P n 21 a'
_cell_angle_alpha 90
_cell_angle_beta 90
_cell_angle_gamma 90
_cell_formula_units_Z 1
_cell_length_a 20.072
_cell_length_b 19.937
_cell_length_c 13.414
_cell_volume 5367.954
_citation_journal_id_ASTM MIMMFJ
_cod_data_source_file Yokomori_MIMMFJ_1999_467.cif
_cod_data_source_block C48H112Al4N4O192Si92
_cod_original_sg_symbol_Hall 'P 2c -2n (-x,z,y)'
_cod_database_code 1522289

loop_
_symmetry_equiv_pos_as_xyz
x,y,z
-x,y+1/2,-z
-x+1/2,y+1/2,z+1/2
x+1/2,y,-z+1/2

loop_
_atom_site_label
_atom_site_type_symbol
_atom_site_fract_x
_atom_site_fract_y
_atom_site_fract_z
_atom_site_occupancy
_atom_site_U_iso_or_equiv
Si7 Si+4 0.4272 0.8077 0.6748 1 0.0
Si10 Si+4 0.125 0.8056 0.0337 1 0.0
O7 O-2 0.3768 0.81 0.77 1 0.0
O17 O-2 0.407 0.844 0.572 1 0.0
O46 O-2 0.189 0.605 0.583 1 0.0
C5 C+2 0.556 0.219 0.752 1 0.0
O26 O-2 0.1085 0.727 0.062 1 0.0
O30 O-2 0.0919 0.42 -0.085 1 0.0
O15 O-2 0.4267 0.105 0.61 1 0.0
Si23 Si+4 0.0703 0.6081 0.8127 1 0.0
Si17 Si+4 0.0671 0.4547 0.8105 1 0.0
Si19 Si+4 0.4172 0.6524 0.667 1 0.0
C10 C+2 0.508 0.151 -0.098 1 0.0
O24 O-2 0.191 0.726 0.65 1 0.0
O20 O-2 0.205 0.846 0.576 1 0.0
O41 O-2 0.4121 0.354 0.613 1 0.0
C1 C+2 0.397 0.209 0.882 1 0.0
O23 O-2 0.417 0.73 0.646 1 0.0
O34 O-2 0.307 0.643 -0.08 1 0.0
O14 O-2 0.0832 0.932 0.819 1 0.0
Si14 Si+4 0.3049 0.4515 0.8143 1 0.0
Si3 Si+4 0.2783 0.0417 0.0299 1 0.0
O19 O-2 0.193 0.983 0.603 1 0.0
C2 C+2 0.349 0.214 0.819 1 0.0
Si5 Si+4 0.0753 0.0093 0.8257 1 0.0
C7 C+2 0.466 0.295 -0.012 1 0.0
O6 O-2 0.2419 0.037 0.74 1 0.0
Si20 Si+4 0.3014 0.6132 0.8196 1 0.0
Si21 Si+4 0.2706 0.6529 0.0302 1 0.0
Si4 Si+4 0.1246 0.0395 0.0315 1 0.0
O18 O-2 0.194 0.113 0.616 1 0.0
Si24 Si+4 0.1825 0.6515 0.6766 1 0.0
Si22 Si+4 0.1166 0.6516 0.0227 1 0.0
C11 C+2 0.524 0.145 -0.014 1 0.0
Al3 Al+3 0.1816 0.4227 0.6726 0.1 0.0
Si2 Si+4 0.3101 0.008 0.7981 1 0.0
N1 N-3 0.478 0.242 0.897 1 0.0
O27 O-2 0.3613 0.431 0.736 1 0.0
O12 O-2 0.254 0.813 0.746 1 0.0
O28 O-2 0.301 0.42 -0.083 1 0.0
Al2 Al+3 0.281 0.4208 0.0321 0.1 0.0
Si15 Si+4 0.281 0.4208 0.0321 0.9 0.0
C12 C+4 0.52 0.073 0.044 1 0.0
O36 O-2 0.095 0.652 -0.092 1 0.0
Si12 Si+4 0.1898 0.806 0.6824 1 0.0
O3 O-2 0.2075 0.036 0.039 1 0.0
O29 O-2 0.1958 0.415 0.016 1 0.0
O43 O-2 0.402 0.6089 0.577 1 0.0
O39 O-2 0.297 0.535 0.812 1 0.0
O8 O-2 0.307 0.838 -0.064 1 0.0
O48 O-2 -0.0076 0.639 0.777 1 0.0
O42 O-2 0.394 0.482 0.596 1 0.0
O44 O-2 0.181 0.354 0.613 1 0.0
O40 O-2 0.07 0.532 0.83 1 0.0
O5 O-2 0.1181 0.034 0.72 1 0.0
O1 O-2 0.378 0.025 0.768 1 0.0
O16 O-2 0.4135 0.9756 0.582 1 0.0
O2 O-2 0.313 0.035 -0.073 1 0.0
Al1 Al+3 0.4264 0.0382 0.6613 0.8 0.0
O47 O-2 -0.0083 0.436 0.8 1 0.0
O45 O-2 0.189 0.484 0.581 1 0.0
O38 O-2 0.242 0.63 0.765 1 0.0
C4 C+2 0.508 0.232 0.78 1 0.0
O4 O-2 0.095 0.047 -0.077 1 0.0
Si16 Si+4 0.1187 0.4161 0.0245 1 0.0
O25 O-2 0.291 0.728 0.058 1 0.0
Si9 Si+4 0.2778 0.8071 0.0295 1 0.0
C6 C+4 0.59 0.226 0.648 1 0.0
O37 O-2 0.112 0.634 0.729 1 0.0
Si18 Si+4 0.1816 0.4227 0.6726 0.9 0.0
O31 O-2 0.1134 0.413 0.733 1 0.0
O35 O-2 0.194 0.635 0.042 1 0.0
O9 O-2 0.203 0.824 0.017 1 0.0
O10 O-2 0.093 0.83 -0.072 1 0.0
C8 C+2 0.496 0.32 -0.029 1 0.0
C3 C+4 0.289 0.247 0.853 1 0.0
Si8 Si+4 0.311 0.8516 0.8103 1 0.0
O21 O-2 0.0041 0.039 0.784 1 0.0
Si11 Si+4 0.0717 0.8445 0.8151 1 0.0
Si13 Si+4 0.4192 0.4234 0.6665 1 0.0
O13 O-2 0.319 0.931 0.81 1 0.0
O33 O-2 0.3697 0.636 0.755 1 0.0
Si6 Si+4 0.1909 0.0389 0.6731 1 0.0
C9 C+4 0.484 0.4 0.018 1 0.0
Si1 Si+4 0.4264 0.0382 0.6613 0.2 0.0
O22 O-2 0 0.829 0.806 1 0.0
O11 O-2 0.127 0.83 0.735 1 0.0
O32 O-2 0.2391 0.42 0.771 1 0.0
